data_7248228
loop_
_publ_author_name
'Verma, Satyendra'
'Brahma, Rinki'
'Baruah, Jubaraj B.'

_publ_section_title
;
 Consequences of twisting of the flexible arms of imidazole-derived urea
 in zinc-dicarboxylate coordination polymers
;
_journal_issue 14
_journal_name_full CrystEngComm
_journal_page_first 1976
_journal_page_last 1985
_journal_paper_doi 10.1039/D4CE00005F
_journal_volume 26
_journal_year 2024
_chemical_formula_moiety 'C34 H36 N8 O6 Zn'
_chemical_formula_sum 'C34 H36 N8 O6 Zn'
_chemical_formula_weight 718.08
_space_group_crystal_system monoclinic
_space_group_IT_number 14
_space_group_name_Hall '-P 2yn'
_space_group_name_H-M_alt 'P 1 21/n 1'
_atom_sites_solution_hydrogens mixed
_atom_sites_solution_primary direct
_audit_creation_method SHELXL-2019/1
_audit_update_record
;
2023-11-07 deposited with the CCDC.	2024-02-27 downloaded from the CCDC.
;
_cell_angle_alpha 90
_cell_angle_beta 97.081(5)
_cell_angle_gamma 90
_cell_formula_units_Z 4
_cell_length_a 12.166(2)
_cell_length_b 9.4954(19)
_cell_length_c 29.213(6)
_cell_measurement_reflns_used 9844
_cell_measurement_temperature 296(2)
_cell_measurement_theta_max 26.32
_cell_measurement_theta_min 2.73
_cell_volume 3349.0(11)
_computing_cell_refinement 'Bruker SAINT'
_computing_data_collection 'Bruker APEX2'
_computing_data_reduction 'Bruker SAINT'
_computing_molecular_graphics 'Bruker SHELXTL'
_computing_publication_material 'Bruker SHELXTL'
_computing_structure_refinement 'SHELXL-2019/1 (Sheldrick, 2019)'
_computing_structure_solution 'SHELXS-97 (Sheldrick 2008)'
_diffrn_ambient_temperature 296(2)
_diffrn_measured_fraction_theta_full 0.993
_diffrn_measured_fraction_theta_max 0.993
_diffrn_measurement_device_type 'Bruker APEX-II CCD'
_diffrn_measurement_method '\f and \w scans'
_diffrn_radiation_type MoK\a
_diffrn_radiation_wavelength 0.71073
_diffrn_reflns_av_R_equivalents 0.0332
_diffrn_reflns_av_unetI/netI 0.0149
_diffrn_reflns_Laue_measured_fraction_full 0.993
_diffrn_reflns_Laue_measured_fraction_max 0.993
_diffrn_reflns_limit_h_max 14
_diffrn_reflns_limit_h_min -14
_diffrn_reflns_limit_k_max 11
_diffrn_reflns_limit_k_min -11
_diffrn_reflns_limit_l_max 34
_diffrn_reflns_limit_l_min -34
_diffrn_reflns_number 76366
_diffrn_reflns_point_group_measured_fraction_full 0.993
_diffrn_reflns_point_group_measured_fraction_max 0.993
_diffrn_reflns_theta_full 24.999
_diffrn_reflns_theta_max 24.999
_diffrn_reflns_theta_min 1.405
_exptl_absorpt_coefficient_mu 0.791
_exptl_absorpt_correction_type multi-scan
_exptl_absorpt_process_details
;
SADABS-2016/2 (Bruker,2016/2) was used for absorption correction.
wR2(int) was 0.1485 before and 0.0534 after correction.
The Ratio of minimum to maximum transmission is 0.8603.
The \l/2 correction factor is Not present.
;
_exptl_crystal_colour colourless
_exptl_crystal_density_diffrn 1.424
_exptl_crystal_description plate
_exptl_crystal_F_000 1496
_exptl_crystal_size_max 0.24
_exptl_crystal_size_mid 0.20
_exptl_crystal_size_min 0.16
_exptl_transmission_factor_max 0.7454
_exptl_transmission_factor_min 0.6413
_refine_diff_density_max 0.246
_refine_diff_density_min -0.276
_refine_diff_density_rms 0.034
_refine_ls_extinction_method none
_refine_ls_goodness_of_fit_ref 1.058
_refine_ls_hydrogen_treatment mixed
_refine_ls_matrix_type full
_refine_ls_number_parameters 458
_refine_ls_number_reflns 5857
_refine_ls_number_restraints 0
_refine_ls_restrained_S_all 1.058
_refine_ls_R_factor_all 0.0314
_refine_ls_R_factor_gt 0.0274
_refine_ls_shift/su_max 0.001
_refine_ls_shift/su_mean 0.000
_refine_ls_structure_factor_coef Fsqd
_refine_ls_weighting_details 'w=1/[\s^2^(Fo^2^)+(0.0255P)^2^+1.7619P] where P=(Fo^2^+2Fc^2^)/3'
_refine_ls_weighting_scheme calc
_refine_ls_wR_factor_gt 0.0648
_refine_ls_wR_factor_ref 0.0685
_reflns_Friedel_coverage 0.000
_reflns_number_gt 5353
_reflns_number_total 5857
_reflns_threshold_expression 'I > 2\s(I)'
_cod_data_source_file d4ce00005f2.cif
_cod_data_source_block 39IspZnNMeOH
_cod_depositor_comments 'Adding full bibliography for 7248228--7248231.cif.'
_cod_original_cell_volume 3349.0(12)
_cod_original_sg_symbol_H-M 'P 21/n'
_cod_database_code 7248228
_shelx_shelxl_version_number 2019/1
_shelx_space_group_comment
;
The symmetry employed for this shelxl refinement is uniquely defined
by the following loop, which should always be used as a source of
symmetry information in preference to the above space-group names.
They are only intended as comments.
;

loop_
_space_group_symop_operation_xyz
'x, y, z'
'-x+1/2, y+1/2, -z+1/2'
'-x, -y, -z'
'x-1/2, -y-1/2, z-1/2'

loop_
_atom_site_label
_atom_site_type_symbol
_atom_site_fract_x
_atom_site_fract_y
_atom_site_fract_z
_atom_site_U_iso_or_equiv
_atom_site_adp_type
_atom_site_occupancy
_atom_site_site_symmetry_order
_atom_site_calc_flag
_atom_site_refinement_flags_posn
_atom_site_refinement_flags_adp
_atom_site_refinement_flags_occupancy
_atom_site_disorder_assembly
_atom_site_disorder_group
Zn1 Zn 0.61050(2) 0.37071(2) 0.38889(2) 0.03408(7) Uani 1 1 d . . . . .
O3 O 0.72381(9) 0.51983(11) 0.39711(4) 0.0362(3) Uani 1 1 d . . . . .
O4 O 0.58417(10) 0.67184(13) 0.38972(5) 0.0461(3) Uani 1 1 d . . . . .
O6 O 0.82100(11) 1.24898(12) 0.44699(5) 0.0490(3) Uani 1 1 d . . . . .
O5 O 0.67284(10) 1.18250(12) 0.39945(5) 0.0469(3) Uani 1 1 d . . . . .
O2 O 0.32344(12) 0.00019(14) 0.27263(5) 0.0574(4) Uani 1 1 d . . . . .
N3 N 0.36090(11) 0.44399(15) 0.47076(5) 0.0349(3) Uani 1 1 d . . . . .
O1 O 0.09428(11) 0.38658(15) 0.34892(5) 0.0563(4) Uani 1 1 d . . . . .
N4 N 0.49633(11) 0.37861(14) 0.43264(5) 0.0368(3) Uani 1 1 d . . . . .
N8 N 0.54031(12) 0.36944(15) 0.32341(5) 0.0406(3) Uani 1 1 d . . . . .
N7 N 0.49000(12) 0.31045(16) 0.25138(5) 0.0449(4) Uani 1 1 d . . . . .
N2 N 0.01469(14) 0.38535(19) 0.41522(6) 0.0492(4) Uani 1 1 d . . . . .
C33 C 0.68362(14) 0.64533(16) 0.39837(6) 0.0318(4) Uani 1 1 d . . . . .
C32 C 0.72859(13) 0.89939(16) 0.41305(5) 0.0297(3) Uani 1 1 d . . . . .
H32 H 0.654098 0.919462 0.404428 0.036 Uiso 1 1 calc R U . . .
C31 C 0.80156(13) 1.00805(16) 0.42630(6) 0.0319(3) Uani 1 1 d . . . . .
N5 N 0.25624(16) 0.15482(19) 0.32175(7) 0.0545(5) Uani 1 1 d . . . . .
N1 N -0.09427(14) 0.3988(2) 0.34655(6) 0.0515(4) Uani 1 1 d . . . . .
N6 N 0.24956(16) 0.20584(19) 0.24441(7) 0.0556(4) Uani 1 1 d . . . . .
C27 C 0.76507(13) 0.76076(16) 0.41246(5) 0.0305(3) Uani 1 1 d . . . . .
C34 C 0.76405(14) 1.15939(17) 0.42494(6) 0.0341(4) Uani 1 1 d . . . . .
C13 C 0.38458(15) 0.30655(19) 0.48218(6) 0.0425(4) Uani 1 1 d . . . . .
H13 H 0.349938 0.251077 0.502388 0.051 Uiso 1 1 calc R U . . .
C10 C 0.27358(14) 0.5315(2) 0.48683(6) 0.0415(4) Uani 1 1 d . . . . .
H10A H 0.300135 0.627633 0.490670 0.050 Uiso 1 1 calc R U . . .
H10B H 0.258422 0.497656 0.516743 0.050 Uiso 1 1 calc R U . . .
C11 C 0.42969(13) 0.48274(18) 0.44094(6) 0.0378(4) Uani 1 1 d . . . . .
H11 H 0.430637 0.571708 0.427683 0.045 Uiso 1 1 calc R U . . .
C24 C 0.53629(15) 0.26751(19) 0.29262(7) 0.0437(4) Uani 1 1 d . . . . .
H24 H 0.562588 0.176744 0.298956 0.052 Uiso 1 1 calc R U . . .
C20 C 0.27983(16) 0.1140(2) 0.27894(7) 0.0479(5) Uani 1 1 d . . . . .
C12 C 0.46765(14) 0.26719(18) 0.45852(6) 0.0403(4) Uani 1 1 d . . . . .
H12 H 0.500357 0.178535 0.459561 0.048 Uiso 1 1 calc R U . . .
C30 C 0.91182(15) 0.97725(19) 0.43987(8) 0.0536(5) Uani 1 1 d . . . . .
H30 H 0.961243 1.049143 0.449501 0.064 Uiso 1 1 calc R U . . .
C4 C -0.12576(15) 0.4100(2) 0.29865(6) 0.0450(4) Uani 1 1 d . . . . .
C8 C 0.11933(16) 0.3854(2) 0.44536(7) 0.0509(5) Uani 1 1 d . . . . .
H8A H 0.172322 0.327784 0.431595 0.061 Uiso 1 1 calc R U . . .
H8B H 0.108062 0.343081 0.474644 0.061 Uiso 1 1 calc R U . . .
C7 C 0.01125(15) 0.38899(19) 0.36885(7) 0.0422(4) Uani 1 1 d . . . . .
C18 C 0.20334(16) 0.0746(2) 0.39421(8) 0.0515(5) Uani 1 1 d . . . . .
H18 H 0.137565 0.124671 0.387785 0.062 Uiso 1 1 calc R U . . .
C9 C 0.16686(14) 0.53069(19) 0.45400(7) 0.0427(4) Uani 1 1 d . . . . .
H9A H 0.112698 0.589331 0.466647 0.051 Uiso 1 1 calc R U . . .
H9B H 0.180779 0.571593 0.424833 0.051 Uiso 1 1 calc R U . . .
C17 C 0.27914(16) 0.07342(19) 0.36225(7) 0.0460(4) Uani 1 1 d . . . . .
C28 C 0.87612(15) 0.73210(19) 0.42515(8) 0.0502(5) Uani 1 1 d . . . . .
H28 H 0.901812 0.640022 0.424226 0.060 Uiso 1 1 calc R U . . .
C25 C 0.49410(16) 0.4845(2) 0.29985(8) 0.0523(5) Uani 1 1 d . . . . .
H25 H 0.485387 0.572942 0.312593 0.063 Uiso 1 1 calc R U . . .
C16 C 0.37524(16) -0.0060(2) 0.37190(8) 0.0550(5) Uani 1 1 d . . . . .
H16 H 0.427144 -0.008216 0.351057 0.066 Uiso 1 1 calc R U . . .
C19 C 0.22450(18) 0.0023(2) 0.43528(8) 0.0579(5) Uani 1 1 d . . . . .
H19 H 0.174425 0.007069 0.456854 0.069 Uiso 1 1 calc R U . . .
C3 C -0.0695(2) 0.3440(2) 0.26639(8) 0.0636(6) Uani 1 1 d . . . . .
H3 H -0.007115 0.289608 0.275647 0.076 Uiso 1 1 calc R U . . .
C22 C 0.36417(19) 0.2478(2) 0.18026(7) 0.0580(5) Uani 1 1 d . . . . .
H22A H 0.348826 0.348010 0.178818 0.070 Uiso 1 1 calc R U . . .
H22B H 0.369810 0.216115 0.149063 0.070 Uiso 1 1 calc R U . . .
C14 C 0.31924(19) -0.0765(2) 0.44446(9) 0.0620(6) Uani 1 1 d . . . . .
H14 H 0.333178 -0.126161 0.472012 0.074 Uiso 1 1 calc R U . . .
C2 C -0.1078(3) 0.3604(3) 0.21967(9) 0.0787(8) Uani 1 1 d . . . . .
H2A H -0.070043 0.317411 0.197654 0.094 Uiso 1 1 calc R U . . .
C5 C -0.21800(17) 0.4903(3) 0.28381(7) 0.0588(6) Uani 1 1 d . . . . .
H5A H -0.255565 0.535837 0.305406 0.071 Uiso 1 1 calc R U . . .
C15 C 0.39340(18) -0.0816(2) 0.41253(9) 0.0615(6) Uani 1 1 d . . . . .
H15 H 0.456744 -0.136693 0.418401 0.074 Uiso 1 1 calc R U . . .
C26 C 0.46351(17) 0.4496(2) 0.25566(8) 0.0545(5) Uani 1 1 d . . . . .
H26 H 0.430696 0.508422 0.232436 0.065 Uiso 1 1 calc R U . . .
C23 C 0.47518(19) 0.2258(3) 0.20878(7) 0.0606(6) Uani 1 1 d . . . . .
H23A H 0.483144 0.126961 0.216880 0.073 Uiso 1 1 calc R U . . .
H23B H 0.533346 0.249633 0.190205 0.073 Uiso 1 1 calc R U . . .
C1 C -0.2002(3) 0.4390(3) 0.20581(9) 0.0816(8) Uani 1 1 d . . . . .
H1A H -0.225502 0.447828 0.174574 0.098 Uiso 1 1 calc R U . . .
C29 C 0.94876(17) 0.8392(2) 0.43915(10) 0.0707(7) Uani 1 1 d . . . . .
H29 H 1.023060 0.818938 0.448165 0.085 Uiso 1 1 calc R U . . .
C21 C 0.2667(2) 0.1742(2) 0.19717(8) 0.0632(6) Uani 1 1 d . . . . .
H21A H 0.200208 0.199636 0.177064 0.076 Uiso 1 1 calc R U . . .
H21B H 0.276841 0.073368 0.194433 0.076 Uiso 1 1 calc R U . . .
C6 C -0.2552(2) 0.5041(3) 0.23767(8) 0.0751(7) Uani 1 1 d . . . . .
H6A H -0.317778 0.557867 0.228251 0.090 Uiso 1 1 calc R U . . .
H1 H -0.1403(17) 0.420(2) 0.3618(7) 0.046(6) Uiso 1 1 d . . . . .
H2 H -0.0408(18) 0.364(2) 0.4267(7) 0.049(6) Uiso 1 1 d . . . . .
H5 H 0.2164(19) 0.222(3) 0.3229(8) 0.060(7) Uiso 1 1 d . . . . .
H6 H 0.2248(19) 0.287(3) 0.2509(8) 0.065(7) Uiso 1 1 d . . . . .

loop_
_atom_site_aniso_label
_atom_site_aniso_U_11
_atom_site_aniso_U_22
_atom_site_aniso_U_33
_atom_site_aniso_U_23
_atom_site_aniso_U_13
_atom_site_aniso_U_12
Zn1 0.02986(11) 0.02349(11) 0.04944(13) -0.00080(8) 0.00707(8) 0.00114(7)
O3 0.0380(6) 0.0203(6) 0.0513(7) -0.0021(5) 0.0099(5) -0.0004(5)
O4 0.0337(7) 0.0301(6) 0.0750(9) -0.0057(6) 0.0077(6) -0.0018(5)
O6 0.0518(8) 0.0259(6) 0.0686(9) -0.0121(6) 0.0042(6) -0.0032(6)
O5 0.0406(7) 0.0231(6) 0.0754(9) -0.0005(6) 0.0005(6) 0.0049(5)
O2 0.0655(9) 0.0389(8) 0.0696(9) -0.0043(7) 0.0153(7) 0.0052(7)
N3 0.0301(7) 0.0345(8) 0.0400(8) -0.0020(6) 0.0045(6) 0.0006(6)
O1 0.0374(7) 0.0627(9) 0.0713(10) 0.0073(7) 0.0171(7) 0.0084(6)
N4 0.0325(7) 0.0301(7) 0.0485(8) 0.0009(6) 0.0079(6) 0.0000(6)
N8 0.0348(8) 0.0321(8) 0.0537(9) -0.0015(7) 0.0011(7) 0.0013(6)
N7 0.0421(8) 0.0384(8) 0.0523(9) -0.0025(7) -0.0010(7) 0.0063(7)
N2 0.0345(9) 0.0625(11) 0.0498(10) 0.0012(8) 0.0018(7) -0.0056(8)
C33 0.0376(9) 0.0237(8) 0.0356(9) 0.0000(6) 0.0112(7) -0.0002(7)
C32 0.0301(8) 0.0241(8) 0.0356(8) 0.0012(6) 0.0076(6) 0.0019(6)
C31 0.0335(8) 0.0232(8) 0.0397(9) -0.0004(7) 0.0080(7) 0.0016(6)
N5 0.0579(11) 0.0417(10) 0.0647(12) -0.0046(8) 0.0106(9) 0.0145(9)
N1 0.0321(8) 0.0787(13) 0.0445(9) -0.0081(9) 0.0080(7) 0.0026(8)
N6 0.0629(11) 0.0375(10) 0.0663(12) 0.0001(9) 0.0072(9) -0.0015(8)
C27 0.0339(8) 0.0218(8) 0.0365(8) 0.0012(6) 0.0079(7) 0.0000(6)
C34 0.0352(9) 0.0231(8) 0.0463(10) -0.0003(7) 0.0142(8) 0.0004(7)
C13 0.0433(10) 0.0376(10) 0.0476(10) 0.0082(8) 0.0092(8) -0.0008(8)
C10 0.0377(9) 0.0419(10) 0.0455(10) -0.0085(8) 0.0080(8) 0.0032(8)
C11 0.0345(9) 0.0304(9) 0.0491(10) 0.0026(7) 0.0072(8) 0.0006(7)
C24 0.0436(10) 0.0322(9) 0.0549(11) -0.0003(8) 0.0042(8) 0.0050(8)
C20 0.0419(10) 0.0360(11) 0.0660(13) -0.0044(9) 0.0073(9) -0.0040(8)
C12 0.0396(9) 0.0296(9) 0.0515(11) 0.0037(8) 0.0048(8) 0.0032(7)
C30 0.0367(10) 0.0273(9) 0.0927(16) -0.0060(10) -0.0079(10) -0.0024(8)
C4 0.0431(10) 0.0482(11) 0.0445(10) -0.0073(9) 0.0083(8) -0.0125(9)
C8 0.0438(11) 0.0470(11) 0.0586(12) 0.0039(9) -0.0065(9) -0.0003(9)
C7 0.0354(10) 0.0361(10) 0.0551(11) -0.0006(8) 0.0060(8) 0.0009(7)
C18 0.0406(10) 0.0433(11) 0.0708(14) -0.0110(10) 0.0074(9) 0.0049(9)
C9 0.0379(9) 0.0396(10) 0.0503(11) -0.0012(8) 0.0040(8) 0.0086(8)
C17 0.0434(10) 0.0337(10) 0.0605(12) -0.0072(9) 0.0050(9) 0.0001(8)
C28 0.0398(10) 0.0237(9) 0.0851(15) -0.0011(9) -0.0004(9) 0.0071(7)
C25 0.0484(11) 0.0334(10) 0.0707(14) -0.0061(9) -0.0104(10) 0.0078(8)
C16 0.0413(10) 0.0500(12) 0.0752(14) -0.0031(11) 0.0128(10) 0.0041(9)
C19 0.0545(12) 0.0514(12) 0.0700(14) -0.0016(11) 0.0168(11) -0.0066(10)
C3 0.0824(16) 0.0503(13) 0.0606(14) -0.0128(10) 0.0191(12) 0.0033(11)
C22 0.0767(15) 0.0528(12) 0.0423(11) -0.0012(9) -0.0018(10) -0.0008(11)
C14 0.0626(14) 0.0457(12) 0.0777(15) 0.0108(11) 0.0086(12) -0.0041(10)
C2 0.123(2) 0.0617(16) 0.0568(14) -0.0208(12) 0.0334(15) -0.0117(16)
C5 0.0417(11) 0.0858(17) 0.0494(12) -0.0020(11) 0.0076(9) -0.0014(11)
C15 0.0486(12) 0.0458(12) 0.0889(17) 0.0034(12) 0.0031(11) 0.0095(10)
C26 0.0531(12) 0.0396(11) 0.0658(13) 0.0033(10) -0.0135(10) 0.0092(9)
C23 0.0677(14) 0.0610(14) 0.0531(12) -0.0103(10) 0.0074(10) 0.0120(11)
C1 0.105(2) 0.091(2) 0.0473(14) 0.0000(13) 0.0032(14) -0.0184(18)
C29 0.0348(10) 0.0337(11) 0.137(2) -0.0052(12) -0.0170(12) 0.0060(8)
C21 0.0758(15) 0.0482(12) 0.0619(14) -0.0031(10) -0.0057(11) -0.0098(11)
C6 0.0627(14) 0.108(2) 0.0537(14) 0.0093(14) 0.0011(11) -0.0015(14)

loop_
_atom_type_symbol
_atom_type_description
_atom_type_scat_dispersion_real
_atom_type_scat_dispersion_imag
_atom_type_scat_source
C C 0.0033 0.0016 'International Tables Vol C Tables 4.2.6.8 and 6.1.1.4'
H H 0.0000 0.0000 'International Tables Vol C Tables 4.2.6.8 and 6.1.1.4'
N N 0.0061 0.0033 'International Tables Vol C Tables 4.2.6.8 and 6.1.1.4'
O O 0.0106 0.0060 'International Tables Vol C Tables 4.2.6.8 and 6.1.1.4'
Zn Zn 0.2839 1.4301 'International Tables Vol C Tables 4.2.6.8 and 6.1.1.4'

loop_
_geom_angle_atom_site_label_1
_geom_angle_atom_site_label_2
_geom_angle_atom_site_label_3
_geom_angle
_geom_angle_site_symmetry_1
_geom_angle_site_symmetry_3
_geom_angle_publ_flag
O5 Zn1 O3 112.74(5) 1_545 . ?
O5 Zn1 N8 104.94(6) 1_545 . ?
O3 Zn1 N8 109.35(6) . . ?
O5 Zn1 N4 102.73(6) 1_545 . ?
O3 Zn1 N4 115.18(5) . . ?
N8 Zn1 N4 111.31(6) . . ?
C33 O3 Zn1 113.91(10) . . ?
C34 O5 Zn1 122.86(11) . 1_565 ?
C11 N3 C13 107.00(14) . . ?
C11 N3 C10 126.12(15) . . ?
C13 N3 C10 126.84(15) . . ?
C11 N4 C12 105.84(14) . . ?
C11 N4 Zn1 129.48(12) . . ?
C12 N4 Zn1 124.56(11) . . ?
C24 N8 C25 105.27(16) . . ?
C24 N8 Zn1 129.34(12) . . ?
C25 N8 Zn1 125.14(13) . . ?
C24 N7 C26 106.93(16) . . ?
C24 N7 C23 126.31(17) . . ?
C26 N7 C23 126.71(17) . . ?
C7 N2 C8 121.57(18) . . ?
C7 N2 H2 119.5(15) . . ?
C8 N2 H2 117.3(15) . . ?
O4 C33 O3 123.32(15) . . ?
O4 C33 C27 120.39(14) . . ?
O3 C33 C27 116.28(14) . . ?
C31 C32 C27 120.96(15) . . ?
C31 C32 H32 119.5 . . ?
C27 C32 H32 119.5 . . ?
C30 C31 C32 119.24(15) . . ?
C30 C31 C34 119.29(15) . . ?
C32 C31 C34 121.44(14) . . ?
C20 N5 C17 124.52(18) . . ?
C20 N5 H5 117.1(16) . . ?
C17 N5 H5 117.2(16) . . ?
C7 N1 C4 127.02(17) . . ?
C7 N1 H1 116.2(15) . . ?
C4 N1 H1 114.8(15) . . ?
C20 N6 C21 121.22(19) . . ?
C20 N6 H6 119.0(16) . . ?
C21 N6 H6 119.6(16) . . ?
C28 C27 C32 119.07(15) . . ?
C28 C27 C33 121.32(14) . . ?
C32 C27 C33 119.61(14) . . ?
O6 C34 O5 125.47(15) . . ?
O6 C34 C31 119.83(15) . . ?
O5 C34 C31 114.70(14) . . ?
C12 C13 N3 106.76(15) . . ?
C12 C13 H13 126.6 . . ?
N3 C13 H13 126.6 . . ?
N3 C10 C9 113.03(14) . . ?
N3 C10 H10A 109.0 . . ?
C9 C10 H10A 109.0 . . ?
N3 C10 H10B 109.0 . . ?
C9 C10 H10B 109.0 . . ?
H10A C10 H10B 107.8 . . ?
N4 C11 N3 111.28(15) . . ?
N4 C11 H11 124.4 . . ?
N3 C11 H11 124.4 . . ?
N8 C24 N7 111.67(16) . . ?
N8 C24 H24 124.2 . . ?
N7 C24 H24 124.2 . . ?
O2 C20 N6 122.7(2) . . ?
O2 C20 N5 121.9(2) . . ?
N6 C20 N5 115.44(18) . . ?
C13 C12 N4 109.11(15) . . ?
C13 C12 H12 125.4 . . ?
N4 C12 H12 125.4 . . ?
C31 C30 C29 120.03(17) . . ?
C31 C30 H30 120.0 . . ?
C29 C30 H30 120.0 . . ?
C3 C4 C5 119.2(2) . . ?
C3 C4 N1 123.1(2) . . ?
C5 C4 N1 117.68(18) . . ?
N2 C8 C9 113.02(16) . . ?
N2 C8 H8A 109.0 . . ?
C9 C8 H8A 109.0 . . ?
N2 C8 H8B 109.0 . . ?
C9 C8 H8B 109.0 . . ?
H8A C8 H8B 107.8 . . ?
O1 C7 N2 123.36(18) . . ?
O1 C7 N1 123.65(18) . . ?
N2 C7 N1 112.97(17) . . ?
C19 C18 C17 120.82(19) . . ?
C19 C18 H18 119.6 . . ?
C17 C18 H18 119.6 . . ?
C8 C9 C10 113.09(15) . . ?
C8 C9 H9A 109.0 . . ?
C10 C9 H9A 109.0 . . ?
C8 C9 H9B 109.0 . . ?
C10 C9 H9B 109.0 . . ?
H9A C9 H9B 107.8 . . ?
C16 C17 C18 118.6(2) . . ?
C16 C17 N5 122.75(19) . . ?
C18 C17 N5 118.65(18) . . ?
C29 C28 C27 120.29(17) . . ?
C29 C28 H28 119.9 . . ?
C27 C28 H28 119.9 . . ?
C26 C25 N8 109.50(17) . . ?
C26 C25 H25 125.2 . . ?
N8 C25 H25 125.2 . . ?
C15 C16 C17 119.8(2) . . ?
C15 C16 H16 120.1 . . ?
C17 C16 H16 120.1 . . ?
C14 C19 C18 120.2(2) . . ?
C14 C19 H19 119.9 . . ?
C18 C19 H19 119.9 . . ?
C4 C3 C2 118.8(2) . . ?
C4 C3 H3 120.6 . . ?
C2 C3 H3 120.6 . . ?
C21 C22 C23 116.11(19) . . ?
C21 C22 H22A 108.3 . . ?
C23 C22 H22A 108.3 . . ?
C21 C22 H22B 108.3 . . ?
C23 C22 H22B 108.3 . . ?
H22A C22 H22B 107.4 . . ?
C19 C14 C15 119.4(2) . . ?
C19 C14 H14 120.3 . . ?
C15 C14 H14 120.3 . . ?
C1 C2 C3 120.9(2) . . ?
C1 C2 H2A 119.5 . . ?
C3 C2 H2A 119.5 . . ?
C6 C5 C4 121.1(2) . . ?
C6 C5 H5A 119.4 . . ?
C4 C5 H5A 119.4 . . ?
C14 C15 C16 121.0(2) . . ?
C14 C15 H15 119.5 . . ?
C16 C15 H15 119.5 . . ?
C25 C26 N7 106.63(17) . . ?
C25 C26 H26 126.7 . . ?
N7 C26 H26 126.7 . . ?
N7 C23 C22 113.47(17) . . ?
N7 C23 H23A 108.9 . . ?
C22 C23 H23A 108.9 . . ?
N7 C23 H23B 108.9 . . ?
C22 C23 H23B 108.9 . . ?
H23A C23 H23B 107.7 . . ?
C6 C1 C2 120.0(2) . . ?
C6 C1 H1A 120.0 . . ?
C2 C1 H1A 120.0 . . ?
C28 C29 C30 120.39(18) . . ?
C28 C29 H29 119.8 . . ?
C30 C29 H29 119.8 . . ?
N6 C21 C22 115.20(18) . . ?
N6 C21 H21A 108.5 . . ?
C22 C21 H21A 108.5 . . ?
N6 C21 H21B 108.5 . . ?
C22 C21 H21B 108.5 . . ?
H21A C21 H21B 107.5 . . ?
C1 C6 C5 119.9(3) . . ?
C1 C6 H6A 120.1 . . ?
C5 C6 H6A 120.1 . . ?

loop_
_geom_bond_atom_site_label_1
_geom_bond_atom_site_label_2
_geom_bond_distance
_geom_bond_site_symmetry_2
_geom_bond_publ_flag
Zn1 O5 1.9510(12) 1_545 ?
Zn1 O3 1.9701(11) . ?
Zn1 N8 1.9964(16) . ?
Zn1 N4 2.0013(14) . ?
O3 C33 1.2903(19) . ?
O4 C33 1.231(2) . ?
O6 C34 1.228(2) . ?
O5 C34 1.277(2) . ?
O2 C20 1.227(2) . ?
N3 C11 1.332(2) . ?
N3 C13 1.369(2) . ?
N3 C10 1.471(2) . ?
O1 C7 1.227(2) . ?
N4 C11 1.320(2) . ?
N4 C12 1.370(2) . ?
N8 C24 1.318(2) . ?
N8 C25 1.374(2) . ?
N7 C24 1.329(2) . ?
N7 C26 1.369(3) . ?
N7 C23 1.474(2) . ?
N2 C7 1.350(3) . ?
N2 C8 1.456(2) . ?
N2 H2 0.82(2) . ?
C33 C27 1.501(2) . ?
C32 C31 1.385(2) . ?
C32 C27 1.390(2) . ?
C32 H32 0.9300 . ?
C31 C30 1.383(2) . ?
C31 C34 1.507(2) . ?
N5 C20 1.373(3) . ?
N5 C17 1.412(3) . ?
N5 H5 0.80(2) . ?
N1 C7 1.369(2) . ?
N1 C4 1.409(3) . ?
N1 H1 0.78(2) . ?
N6 C20 1.350(3) . ?
N6 C21 1.453(3) . ?
N6 H6 0.86(2) . ?
C27 C28 1.383(2) . ?
C13 C12 1.346(3) . ?
C13 H13 0.9300 . ?
C10 C9 1.516(2) . ?
C10 H10A 0.9700 . ?
C10 H10B 0.9700 . ?
C11 H11 0.9300 . ?
C24 H24 0.9300 . ?
C12 H12 0.9300 . ?
C30 C29 1.386(3) . ?
C30 H30 0.9300 . ?
C4 C3 1.382(3) . ?
C4 C5 1.382(3) . ?
C8 C9 1.505(3) . ?
C8 H8A 0.9700 . ?
C8 H8B 0.9700 . ?
C18 C19 1.378(3) . ?
C18 C17 1.391(3) . ?
C18 H18 0.9300 . ?
C9 H9A 0.9700 . ?
C9 H9B 0.9700 . ?
C17 C16 1.391(3) . ?
C28 C29 1.376(3) . ?
C28 H28 0.9300 . ?
C25 C26 1.340(3) . ?
C25 H25 0.9300 . ?
C16 C15 1.381(3) . ?
C16 H16 0.9300 . ?
C19 C14 1.373(3) . ?
C19 H19 0.9300 . ?
C3 C2 1.396(4) . ?
C3 H3 0.9300 . ?
C22 C21 1.510(3) . ?
C22 C23 1.511(3) . ?
C22 H22A 0.9700 . ?
C22 H22B 0.9700 . ?
C14 C15 1.376(3) . ?
C14 H14 0.9300 . ?
C2 C1 1.368(4) . ?
C2 H2A 0.9300 . ?
C5 C6 1.374(3) . ?
C5 H5A 0.9300 . ?
C15 H15 0.9300 . ?
C26 H26 0.9300 . ?
C23 H23A 0.9700 . ?
C23 H23B 0.9700 . ?
C1 C6 1.360(4) . ?
C1 H1A 0.9300 . ?
C29 H29 0.9300 . ?
C21 H21A 0.9700 . ?
C21 H21B 0.9700 . ?
C6 H6A 0.9300 . ?

loop_
_geom_torsion_atom_site_label_1
_geom_torsion_atom_site_label_2
_geom_torsion_atom_site_label_3
_geom_torsion_atom_site_label_4
_geom_torsion
_geom_torsion_site_symmetry_1
_geom_torsion_site_symmetry_2
_geom_torsion_site_symmetry_3
_geom_torsion_site_symmetry_4
_geom_torsion_publ_flag
Zn1 O3 C33 O4 -8.3(2) . . . . ?
Zn1 O3 C33 C27 170.04(10) . . . . ?
C27 C32 C31 C30 -1.2(3) . . . . ?
C27 C32 C31 C34 177.08(15) . . . . ?
C31 C32 C27 C28 -0.3(3) . . . . ?
C31 C32 C27 C33 179.41(14) . . . . ?
O4 C33 C27 C28 175.84(18) . . . . ?
O3 C33 C27 C28 -2.6(2) . . . . ?
O4 C33 C27 C32 -3.8(2) . . . . ?
O3 C33 C27 C32 177.74(14) . . . . ?
Zn1 O5 C34 O6 2.9(3) 1_565 . . . ?
Zn1 O5 C34 C31 -176.34(11) 1_565 . . . ?
C30 C31 C34 O6 -19.8(3) . . . . ?
C32 C31 C34 O6 161.99(16) . . . . ?
C30 C31 C34 O5 159.47(18) . . . . ?
C32 C31 C34 O5 -18.8(2) . . . . ?
C11 N3 C13 C12 -0.03(19) . . . . ?
C10 N3 C13 C12 177.90(16) . . . . ?
C11 N3 C10 C9 83.5(2) . . . . ?
C13 N3 C10 C9 -94.1(2) . . . . ?
C12 N4 C11 N3 0.3(2) . . . . ?
Zn1 N4 C11 N3 176.49(11) . . . . ?
C13 N3 C11 N4 -0.2(2) . . . . ?
C10 N3 C11 N4 -178.15(15) . . . . ?
C25 N8 C24 N7 -0.4(2) . . . . ?
Zn1 N8 C24 N7 -174.71(12) . . . . ?
C26 N7 C24 N8 0.7(2) . . . . ?
C23 N7 C24 N8 178.03(18) . . . . ?
C21 N6 C20 O2 0.3(3) . . . . ?
C21 N6 C20 N5 -178.25(19) . . . . ?
C17 N5 C20 O2 0.3(3) . . . . ?
C17 N5 C20 N6 178.84(18) . . . . ?
N3 C13 C12 N4 0.2(2) . . . . ?
C11 N4 C12 C13 -0.4(2) . . . . ?
Zn1 N4 C12 C13 -176.75(12) . . . . ?
C32 C31 C30 C29 1.4(3) . . . . ?
C34 C31 C30 C29 -176.8(2) . . . . ?
C7 N1 C4 C3 34.7(3) . . . . ?
C7 N1 C4 C5 -145.8(2) . . . . ?
C7 N2 C8 C9 82.9(2) . . . . ?
C8 N2 C7 O1 3.2(3) . . . . ?
C8 N2 C7 N1 -175.47(17) . . . . ?
C4 N1 C7 O1 -1.2(3) . . . . ?
C4 N1 C7 N2 177.43(19) . . . . ?
N2 C8 C9 C10 177.81(17) . . . . ?
N3 C10 C9 C8 58.1(2) . . . . ?
C19 C18 C17 C16 2.1(3) . . . . ?
C19 C18 C17 N5 -176.81(19) . . . . ?
C20 N5 C17 C16 38.8(3) . . . . ?
C20 N5 C17 C18 -142.3(2) . . . . ?
C32 C27 C28 C29 1.5(3) . . . . ?
C33 C27 C28 C29 -178.2(2) . . . . ?
C24 N8 C25 C26 0.0(2) . . . . ?
Zn1 N8 C25 C26 174.56(14) . . . . ?
C18 C17 C16 C15 0.1(3) . . . . ?
N5 C17 C16 C15 179.0(2) . . . . ?
C17 C18 C19 C14 -2.5(3) . . . . ?
C5 C4 C3 C2 -0.1(3) . . . . ?
N1 C4 C3 C2 179.4(2) . . . . ?
C18 C19 C14 C15 0.7(3) . . . . ?
C4 C3 C2 C1 -0.8(4) . . . . ?
C3 C4 C5 C6 0.8(3) . . . . ?
N1 C4 C5 C6 -178.7(2) . . . . ?
C19 C14 C15 C16 1.5(4) . . . . ?
C17 C16 C15 C14 -1.9(3) . . . . ?
N8 C25 C26 N7 0.5(2) . . . . ?
C24 N7 C26 C25 -0.7(2) . . . . ?
C23 N7 C26 C25 -178.00(19) . . . . ?
C24 N7 C23 C22 138.8(2) . . . . ?
C26 N7 C23 C22 -44.4(3) . . . . ?
C21 C22 C23 N7 -77.4(3) . . . . ?
C3 C2 C1 C6 1.0(4) . . . . ?
C27 C28 C29 C30 -1.2(4) . . . . ?
C31 C30 C29 C28 -0.3(4) . . . . ?
C20 N6 C21 C22 -102.7(2) . . . . ?
C23 C22 C21 N6 55.6(3) . . . . ?
C2 C1 C6 C5 -0.3(4) . . . . ?
C4 C5 C6 C1 -0.6(4) . . . . ?
